data_7250592
loop_
_publ_author_name
'Chen, Jing'
'Chen, Xi'
'Song, Jinsong'
'Zhang, Hongliu'
'Yang, Hongjiang'
'Feng, Jinhui'
'Wu, Qiaqing'
'Zhu, Dunming'

_publ_section_title
;
 Enzymatic synthesis of four stereoisomers of
 3-substituted-4-hydroxypiperidines by carbonyl reductase-catalyzed
 reduction
;
_journal_issue 26
_journal_name_full 'RSC Advances'
_journal_page_first 21133
_journal_page_last 21141
_journal_paper_doi 10.1039/D5RA02485D
_journal_volume 15
_journal_year 2025
_chemical_absolute_configuration ad
_chemical_formula_moiety 'C16 H22 F N O3'
_chemical_formula_sum 'C16 H22 F N O3'
_chemical_formula_weight 295.356
_chemical_name_systematic 15xia
_space_group_crystal_system orthorhombic
_space_group_IT_number 19
_space_group_name_Hall 'P 2ac 2ab'
_space_group_name_H-M_alt 'P 21 21 21'
_symmetry_Int_Tables_number 19
_atom_sites_solution_primary iterative
_audit_block_doi 10.5517/ccdc.csd.cc2mnr68
_audit_creation_date 2025-02-18
_audit_creation_method
;
Olex2 1.5
(compiled 2024.02.16 svn.r378c4104 for OlexSys, GUI svn.r6928)
;
_audit_update_record
;
2025-03-21 deposited with the CCDC.	2025-06-25 downloaded from the CCDC.
;
_cell_angle_alpha 90
_cell_angle_beta 90
_cell_angle_gamma 90
_cell_formula_units_Z 4
_cell_length_a 6.08342(6)
_cell_length_b 12.36031(13)
_cell_length_c 21.0393(2)
_cell_measurement_reflns_used 13255
_cell_measurement_temperature 99.9(4)
_cell_measurement_theta_max 74.0150
_cell_measurement_theta_min 3.5670
_cell_volume 1582.01(3)
_computing_cell_refinement 'CrysAlisPro 1.171.42.102a (Rigaku OD, 2023)'
_computing_data_collection 'CrysAlisPro 1.171.42.102a (Rigaku OD, 2023)'
_computing_data_reduction 'CrysAlisPro 1.171.42.102a (Rigaku OD, 2023)'
_computing_molecular_graphics 'Olex2 1.5 (Dolomanov et al., 2009)'
_computing_publication_material 'Olex2 1.5 (Dolomanov et al., 2009)'
_computing_structure_refinement 'olex2.refine 1.5 (Bourhis et al., 2015)'
_computing_structure_solution 'olex2.solve 1.5 (Bourhis et al., 2015)'
_diffrn_ambient_environment N~2~
_diffrn_ambient_temperature 99.9(4)
_diffrn_detector 'Hybrid Pixel Array Detector'
_diffrn_detector_area_resol_mean 10.0000
_diffrn_detector_type 'HyPix-Arc 150'
_diffrn_measured_fraction_theta_full 1.0000
_diffrn_measured_fraction_theta_max 0.9631
_diffrn_measurement_details
;
List of Runs (angles in degrees, time in seconds):

  # Type    Start    End  Width  t~exp~   \w     \q     \k     \f   Frames
#--------------------------------------------------------------------------
  1  \w    -92.00 -31.00   0.50    0.05    --  -77.31 111.00  90.00  122
  2  \w    -85.00 -16.00   0.50    0.05    --  -57.80 125.00  30.00  138
  3  \w    -98.00 -31.00   0.50    0.05    --  -77.31 119.00  15.00  134
  4  \w    -92.00 -31.00   0.50    0.05    --  -77.31 111.00 -30.00  122
  5  \w    -91.00 -32.00   0.50    0.05    --  -77.31 103.00 -68.00  118
  6  \w    -72.00 -12.00   0.50    0.05    --  -57.80 103.00 -68.00  120
  7  \w    -92.00 -31.00   0.50    0.05    --  -77.31 111.00-120.00  122
  8  \w    -92.00 -31.00   0.50    0.05    --  -77.31 111.00-180.00  122
  9  \w   -131.00 -67.00   0.50    0.05    --  -77.31 -24.00   4.00  128
 10  \w   -110.00 -65.00   0.50    0.05    --  -57.80 -30.00  60.00   90
 11  \w   -130.00 -85.00   0.50    0.05    --  -77.31 -30.00 -30.00   90
 12  \w   -121.00 -76.00   0.50    0.05    --  -68.99 -30.00-120.00   90
 13  \w   -121.00 -76.00   0.50    0.05    --  -68.99 -30.00-180.00   90
 14  \w   -130.00 -85.00   0.50    0.05    --  -77.31 -30.00-150.00   90
 15  \w   -110.00 -65.00   0.50    0.05    --  -57.80 -30.00-120.00   90
 16  \w   -130.00 -85.00   0.50    0.05    --  -77.31 -30.00 -60.00   90
 17  \w   -110.00 -72.00   0.50    0.05    --  -57.80 -30.00 -30.00   76
 18  \w   -111.00 -47.00   0.50    0.05    --  -57.80 -24.00   4.00  128
 19  \w   -121.00 -76.00   0.50    0.05    --  -68.99 -30.00 120.00   90
 20  \w   -130.00 -85.00   0.50    0.05    --  -77.31 -30.00 150.00   90
 21  \w     74.00 139.00   0.50    0.05    --   85.54  24.00 169.00  130
 22  \w     92.00 138.00   0.50    0.05    --   85.54  30.00  90.00   92
 23  \w     92.00 138.00   0.50    0.05    --   85.54  30.00 -30.00   92
 24  \w     92.00 138.00   0.50    0.05    --   85.54  30.00 -60.00   92
 25  \w      8.00  78.00   0.50    0.05    --   54.52-119.00 -69.00  140
 26  \w     11.00  63.00   0.50    0.05    --   54.52 -95.00-180.00  104
 27  \w     42.00  92.00   0.50    0.05    --   85.54 -95.00-120.00  100
 28  \w     42.00  92.00   0.50    0.05    --   85.54 -95.00  90.00  100
;
_diffrn_measurement_device 'four-circle diffractometer'
_diffrn_measurement_device_type 'ROD, Synergy Custom system, HyPix-Arc 150'
_diffrn_measurement_method '\w scans'
_diffrn_orient_matrix_type 'CrysAlisPro convention (1999,Acta A55,543-557)'
_diffrn_orient_matrix_UB_11 0.2237472000
_diffrn_orient_matrix_UB_12 -0.0018801000
_diffrn_orient_matrix_UB_13 -0.0342593000
_diffrn_orient_matrix_UB_21 -0.1138642000
_diffrn_orient_matrix_UB_22 -0.0383495000
_diffrn_orient_matrix_UB_23 -0.0614166000
_diffrn_orient_matrix_UB_31 -0.0331797000
_diffrn_orient_matrix_UB_32 0.1185747000
_diffrn_orient_matrix_UB_33 -0.0203998000
_diffrn_radiation_monochromator mirror
_diffrn_radiation_probe x-ray
_diffrn_radiation_type 'Cu K\a'
_diffrn_radiation_wavelength 1.54184
_diffrn_reflns_av_R_equivalents 0.0345
_diffrn_reflns_av_unetI/netI 0.0196
_diffrn_reflns_Laue_measured_fraction_full 1.0000
_diffrn_reflns_Laue_measured_fraction_max 0.9631
_diffrn_reflns_limit_h_max 7
_diffrn_reflns_limit_h_min -7
_diffrn_reflns_limit_k_max 15
_diffrn_reflns_limit_k_min -11
_diffrn_reflns_limit_l_max 26
_diffrn_reflns_limit_l_min -25
_diffrn_reflns_number 17784
_diffrn_reflns_point_group_measured_fraction_full 0.9979
_diffrn_reflns_point_group_measured_fraction_max 0.9387
_diffrn_reflns_theta_full 67.6840
_diffrn_reflns_theta_max 74.39
_diffrn_reflns_theta_min 4.15
_diffrn_source 'Rotating-anode X-ray tube'
_diffrn_source_type 'Rigaku (Cu) X-ray Source'
_exptl_absorpt_coefficient_mu 0.768
_exptl_absorpt_correction_T_max 1.00000
_exptl_absorpt_correction_T_min 0.76047
_exptl_absorpt_correction_type multi-scan
_exptl_absorpt_process_details
;
CrysAlisPro 1.171.42.102a (Rigaku Oxford Diffraction, 2023)
Empirical absorption correction using spherical harmonics,
implemented in SCALE3 ABSPACK scaling algorithm.
;
_exptl_crystal_colour 'clear light colourless'
_exptl_crystal_colour_lustre clear
_exptl_crystal_colour_modifier light
_exptl_crystal_colour_primary colourless
_exptl_crystal_density_diffrn 1.240
_exptl_crystal_description block
_exptl_crystal_F_000 634.290
_exptl_crystal_preparation single
_exptl_crystal_recrystallization_method 'vapor diffusion'
_exptl_crystal_size_max 0.1
_exptl_crystal_size_mid 0.1
_exptl_crystal_size_min 0.1
_refine_diff_density_max 0.1579
_refine_diff_density_min -0.1715
_refine_diff_density_rms 0.0350
_refine_ls_abs_structure_details 'Hooft, R.W.W., Straver, L.H., Spek, A.L. (2010). J. Appl. Cryst., 43, 665-668.'
_refine_ls_abs_structure_Flack -0.08(4)
_refine_ls_d_res_high 0.8005
_refine_ls_d_res_low 10.6573
_refine_ls_goodness_of_fit_ref 0.7816
_refine_ls_hydrogen_treatment constr
_refine_ls_matrix_type full
_refine_ls_number_constraints 35
_refine_ls_number_parameters 194
_refine_ls_number_reflns 3045
_refine_ls_number_restraints 0
_refine_ls_restrained_S_all 0.7816
_refine_ls_R_factor_all 0.0291
_refine_ls_R_factor_gt 0.0278
_refine_ls_shift/su_max -0.0008
_refine_ls_shift/su_mean 0.0001
_refine_ls_structure_factor_coef Fsqd
_refine_ls_weighting_details 'w=1/[\s^2^(Fo^2^)+(0.1P)^2^] where P=(Fo^2^+2Fc^2^)/3'
_refine_ls_weighting_scheme calc
_refine_ls_wR_factor_gt 0.0859
_refine_ls_wR_factor_ref 0.0877
_reflns_Friedel_coverage 0.904
_reflns_limit_h_max 7
_reflns_limit_h_min -7
_reflns_limit_k_max 15
_reflns_limit_k_min -15
_reflns_limit_l_max 26
_reflns_limit_l_min -25
_reflns_number_gt 2920
_reflns_number_total 3045
_reflns_threshold_expression I>=2u(I)
_cod_data_source_file d5ra02485d2.cif
_cod_data_source_block 15-xia_auto
_cod_original_sg_symbol_Hall ' P 2ac 2ab'
_cod_database_code 7250592
_reflns_odcompleteness_completeness 100.00
_reflns_odcompleteness_iscentric 1
_reflns_odcompleteness_theta 66.97
_olex2_refinement_description
;
1. Fixed Uiso
 At 1.2 times of:
  All C(H) groups, All C(H,H) groups
 At 1.5 times of:
  All C(H,H,H) groups, All O(H) groups
2.a Ternary CH refined with riding coordinates:
 C008(H008), C00A(H00A)
2.b Secondary CH2 refined with riding coordinates:
 C00B(H00b,H00c), C00F(H00g,H00h), C00G(H00i,H00j)
2.c Aromatic/amide H refined with riding coordinates:
 C00H(H00k), C00E(H00f), C00C(H00d), C00D(H00e)
2.d Idealised Me refined as rotating group:
 C00J(H00l,H00m,H00n), C00K(H00o,H00p,H00q), C00L(H00r,H00s,H00t)
2.e Idealised tetrahedral OH refined as rotating group:
 O002(H002)
;
_olex2_exptl_crystal_mounting_method loop
_olex2_submission_original_sample_id 15xia
_olex2_submission_special_instructions 'No special instructions were received'
_oxdiff_exptl_absorpt_empirical_details
;
Empirical correction (ABSPACK) includes:
- Absorption correction using spherical harmonics
- Frame scaling
;
_oxdiff_exptl_absorpt_empirical_full_max 1.697
_oxdiff_exptl_absorpt_empirical_full_min 0.551

loop_
_space_group_symop_id
_space_group_symop_operation_xyz
1 x,y,z
2 x+1/2,-y+1/2,-z
3 -x,y+1/2,-z+1/2
4 -x+1/2,-y,z+1/2

loop_
_atom_site_label
_atom_site_type_symbol
_atom_site_fract_x
_atom_site_fract_y
_atom_site_fract_z
_atom_site_U_iso_or_equiv
_atom_site_adp_type
_atom_site_occupancy
_atom_site_refinement_flags_posn
F001 F -0.00589(13) 0.61665(6) 0.03015(3) 0.0355(2) Uani 1.000000 .
O002 O 0.22823(13) 0.91496(7) 0.27441(4) 0.02544(19) Uani 1.000000 .
O003 O 0.97827(13) 0.64963(7) 0.39784(4) 0.02534(19) Uani 1.000000 .
O004 O 0.80832(13) 0.51834(6) 0.34050(4) 0.0280(2) Uani 1.000000 .
N005 N 0.72434(17) 0.69618(8) 0.32567(5) 0.0248(2) Uani 1.000000 .
C006 C 0.27940(18) 0.70824(9) 0.19981(5) 0.0215(2) Uani 1.000000 .
C007 C 0.83552(17) 0.61408(9) 0.35370(5) 0.0230(2) Uani 1.000000 .
C008 C 0.42969(18) 0.85662(9) 0.27354(5) 0.0208(2) Uani 1.000000 .
C009 C 0.08838(19) 0.64654(10) 0.08651(5) 0.0258(3) Uani 1.000000 .
C00A C 0.38925(18) 0.73580(9) 0.26249(5) 0.0207(2) Uani 1.000000 .
C00B C 0.54528(19) 0.87234(10) 0.33724(5) 0.0238(2) Uani 1.000000 .
C00C C 0.12184(18) 0.62632(10) 0.19766(5) 0.0233(2) Uani 1.000000 .
C00D C 0.02413(19) 0.59465(10) 0.14102(6) 0.0264(2) Uani 1.000000 .
C00E C 0.3391(2) 0.75764(10) 0.14287(6) 0.0293(3) Uani 1.000000 .
C00F C 0.7629(2) 0.81115(9) 0.33936(6) 0.0261(2) Uani 1.000000 .
C00G C 0.6076(2) 0.67496(9) 0.26634(6) 0.0249(2) Uani 1.000000 .
C00H C 0.2446(2) 0.72709(10) 0.08571(5) 0.0305(3) Uani 1.000000 .
C00I C 1.10079(19) 0.57153(9) 0.43780(5) 0.0251(2) Uani 1.000000 .
C00J C 1.2373(2) 0.49451(11) 0.39758(6) 0.0327(3) Uani 1.000000 .
C00K C 1.2510(2) 0.64589(11) 0.47556(6) 0.0343(3) Uani 1.000000 .
C00L C 0.9397(2) 0.51327(12) 0.48090(6) 0.0337(3) Uani 1.000000 .
H00k H 0.2864(2) 0.76084(10) 0.04699(5) 0.0366(3) Uiso 1.000000 R
H00f H 0.4467(2) 0.81333(10) 0.14323(6) 0.0351(3) Uiso 1.000000 R
H00d H 0.08029(18) 0.59125(10) 0.23601(5) 0.0280(3) Uiso 1.000000 R
H00e H -0.08349(19) 0.53898(10) 0.14006(6) 0.0317(3) Uiso 1.000000 R
H008 H 0.52520(18) 0.88544(9) 0.23876(5) 0.0249(3) Uiso 1.000000 R
H00A H 0.29268(18) 0.70884(9) 0.29754(5) 0.0249(3) Uiso 1.000000 R
H00b H 0.57286(19) 0.95039(10) 0.34419(5) 0.0286(3) Uiso 1.000000 R
H00c H 0.44874(19) 0.84627(10) 0.37188(5) 0.0286(3) Uiso 1.000000 R
H00g H 0.8303(2) 0.81895(9) 0.38193(6) 0.0314(3) Uiso 1.000000 R
H00h H 0.8655(2) 0.84176(9) 0.30757(6) 0.0314(3) Uiso 1.000000 R
H00i H 0.7016(2) 0.69670(9) 0.23013(6) 0.0299(3) Uiso 1.000000 R
H00j H 0.5793(2) 0.59633(9) 0.26266(6) 0.0299(3) Uiso 1.000000 R
H00l H 1.1398(2) 0.4439(5) 0.3755(4) 0.0491(4) Uiso 1.000000 GR
H00m H 1.3220(13) 0.53596(12) 0.3663(3) 0.0491(4) Uiso 1.000000 GR
H00n H 1.3382(12) 0.4541(6) 0.42504(9) 0.0491(4) Uiso 1.000000 GR
H00o H 1.3519(11) 0.6830(6) 0.44652(8) 0.0515(4) Uiso 1.000000 GR
H00p H 1.1622(3) 0.6996(5) 0.4983(4) 0.0515(4) Uiso 1.000000 GR
H00q H 1.3356(13) 0.60311(15) 0.5062(3) 0.0515(4) Uiso 1.000000 GR
H00r H 0.8543(12) 0.56650(12) 0.5050(4) 0.0506(4) Uiso 1.000000 GR
H00s H 0.8401(12) 0.4690(7) 0.45512(7) 0.0506(4) Uiso 1.000000 GR
H00t H 1.0207(3) 0.4667(7) 0.5104(3) 0.0506(4) Uiso 1.000000 GR
H002 H 0.2050(12) 0.9417(10) 0.2383(2) 0.0382(3) Uiso 1.000000 GR

loop_
_atom_site_aniso_label
_atom_site_aniso_U_11
_atom_site_aniso_U_22
_atom_site_aniso_U_33
_atom_site_aniso_U_12
_atom_site_aniso_U_13
_atom_site_aniso_U_23
F001 0.0446(4) 0.0371(4) 0.0247(3) -0.0019(4) -0.0091(3) -0.0041(3)
O002 0.0258(4) 0.0232(4) 0.0273(4) 0.0047(3) 0.0026(3) 0.0021(3)
O003 0.0262(4) 0.0233(4) 0.0265(4) 0.0007(3) -0.0051(3) 0.0008(3)
O004 0.0337(4) 0.0227(4) 0.0274(4) 0.0020(4) -0.0054(4) -0.0010(3)
N005 0.0268(4) 0.0213(5) 0.0264(5) 0.0015(4) -0.0057(4) -0.0032(4)
C006 0.0233(5) 0.0191(5) 0.0220(5) 0.0030(5) 0.0001(4) 0.0001(4)
C007 0.0225(5) 0.0240(5) 0.0224(5) 0.0005(5) 0.0018(4) -0.0019(4)
C008 0.0222(5) 0.0178(5) 0.0223(5) 0.0027(4) 0.0025(4) 0.0013(4)
C009 0.0305(5) 0.0251(6) 0.0219(5) 0.0049(5) -0.0059(5) -0.0030(4)
C00A 0.0232(5) 0.0185(5) 0.0205(5) 0.0003(4) 0.0011(4) 0.0017(4)
C00B 0.0287(5) 0.0190(5) 0.0238(5) -0.0005(5) -0.0010(5) -0.0020(4)
C00C 0.0234(5) 0.0237(5) 0.0228(5) 0.0001(5) 0.0010(4) 0.0014(4)
C00D 0.0233(5) 0.0255(6) 0.0304(6) -0.0009(5) -0.0004(5) -0.0019(5)
C00E 0.0367(6) 0.0247(5) 0.0264(6) -0.0069(5) -0.0007(5) 0.0015(5)
C00F 0.0278(5) 0.0193(5) 0.0313(6) -0.0009(5) -0.0038(5) -0.0021(4)
C00G 0.0275(5) 0.0228(6) 0.0244(5) 0.0036(5) -0.0033(5) -0.0038(5)
C00H 0.0444(7) 0.0268(6) 0.0202(5) -0.0020(6) 0.0014(6) 0.0035(4)
C00I 0.0259(5) 0.0261(6) 0.0233(5) 0.0010(5) -0.0035(4) 0.0019(4)
C00J 0.0316(6) 0.0366(6) 0.0299(6) 0.0106(6) -0.0009(5) 0.0012(5)
C00K 0.0349(6) 0.0326(6) 0.0356(6) -0.0003(5) -0.0113(6) -0.0001(5)
C00L 0.0360(6) 0.0376(7) 0.0275(6) -0.0005(6) 0.0003(5) 0.0063(5)

loop_
_atom_type_symbol
_atom_type_scat_dispersion_real
_atom_type_scat_dispersion_imag
_atom_type_scat_Cromer_Mann_a1
_atom_type_scat_Cromer_Mann_a2
_atom_type_scat_Cromer_Mann_a3
_atom_type_scat_Cromer_Mann_a4
_atom_type_scat_Cromer_Mann_b1
_atom_type_scat_Cromer_Mann_b2
_atom_type_scat_Cromer_Mann_b3
_atom_type_scat_Cromer_Mann_b4
_atom_type_scat_Cromer_Mann_c
_atom_type_scat_source
_atom_type_scat_dispersion_source
C 0.01788 0.00908 2.31000 1.02000 1.58860 0.86500 20.84390 10.20750 0.56870 51.65120 0.21560 'International Tables Volume C Table 6.1.1.4 (pp. 500-502)' 'Brennan, Cowan, Rev. Sci. Instrum., 1992, 63, 850'
F 0.07327 0.05351 3.53920 2.64120 1.51700 1.02430 10.28250 4.29440 0.26150 26.14760 0.27760 'International Tables Volume C Table 6.1.1.4 (pp. 500-502)' 'Brennan, Cowan, Rev. Sci. Instrum., 1992, 63, 850'
H 0.00000 0.00000 0.49300 0.32291 0.14019 0.04081 10.51090 26.12570 3.14236 57.79970 0.00304 'International Tables Volume C Table 6.1.1.4 (pp. 500-502)' 'Brennan, Cowan, Rev. Sci. Instrum., 1992, 63, 850'
N 0.03110 0.01806 12.21260 3.13220 2.01250 1.16630 0.00570 9.89330 28.99750 0.58260 -11.52900 'International Tables Volume C Table 6.1.1.4 (pp. 500-502)' 'Brennan, Cowan, Rev. Sci. Instrum., 1992, 63, 850'
O 0.04960 0.03234 3.04850 2.28680 1.54630 0.86700 13.27710 5.70110 0.32390 32.90890 0.25080 'International Tables Volume C Table 6.1.1.4 (pp. 500-502)' 'Brennan, Cowan, Rev. Sci. Instrum., 1992, 63, 850'

loop_
_geom_angle_atom_site_label_1
_geom_angle_atom_site_label_2
_geom_angle_atom_site_label_3
_geom_angle
_geom_angle_site_symmetry_1
_geom_angle_site_symmetry_3
_geom_angle_publ_flag
H002 O002 C008 109.5 . . ?
C00I O003 C007 120.24(9) . . ?
C00F N005 C007 124.04(10) . . ?
C00G N005 C007 118.72(9) . . ?
C00G N005 C00F 114.79(9) . . ?
C00C C006 C00A 119.59(9) . . ?
C00E C006 C00A 122.29(10) . . ?
C00E C006 C00C 118.01(10) . . ?
O004 C007 O003 123.95(10) . . ?
N005 C007 O003 112.22(10) . . ?
N005 C007 O004 123.83(11) . . ?
C00A C008 O002 110.98(9) . . ?
C00B C008 O002 108.74(9) . . ?
C00B C008 C00A 109.36(9) . . ?
H008 C008 O002 109.25(5) . . ?
H008 C008 C00A 109.25(6) . . ?
H008 C008 C00B 109.25(6) . . ?
C00D C009 F001 118.64(10) . . ?
C00H C009 F001 118.30(10) . . ?
C00H C009 C00D 123.07(11) . . ?
C008 C00A C006 114.94(9) . . ?
C00G C00A C006 108.56(9) . . ?
C00G C00A C008 109.41(9) . . ?
H00A C00A C006 107.90(6) . . ?
H00A C00A C008 107.90(6) . . ?
H00A C00A C00G 107.90(6) . . ?
C00F C00B C008 111.25(9) . . ?
H00b C00B C008 109.38(6) . . ?
H00b C00B C00F 109.38(6) . . ?
H00c C00B C008 109.38(6) . . ?
H00c C00B C00F 109.38(6) . . ?
H00c C00B H00b 108.0 . . ?
C00D C00C C006 121.78(10) . . ?
H00d C00C C006 119.11(6) . . ?
H00d C00C C00D 119.11(7) . . ?
C00C C00D C009 117.66(11) . . ?
H00e C00D C009 121.17(7) . . ?
H00e C00D C00C 121.17(7) . . ?
C00H C00E C006 121.25(11) . . ?
H00f C00E C006 119.38(7) . . ?
H00f C00E C00H 119.38(7) . . ?
C00B C00F N005 109.60(10) . . ?
H00g C00F N005 109.75(6) . . ?
H00g C00F C00B 109.75(6) . . ?
H00h C00F N005 109.75(7) . . ?
H00h C00F C00B 109.75(6) . . ?
H00h C00F H00g 108.2 . . ?
C00A C00G N005 112.32(9) . . ?
H00i C00G N005 109.14(6) . . ?
H00i C00G C00A 109.14(6) . . ?
H00j C00G N005 109.14(6) . . ?
H00j C00G C00A 109.14(6) . . ?
H00j C00G H00i 107.9 . . ?
C00E C00H C009 118.23(10) . . ?
H00k C00H C009 120.89(6) . . ?
H00k C00H C00E 120.89(7) . . ?
C00J C00I O003 111.54(9) . . ?
C00K C00I O003 101.83(9) . . ?
C00K C00I C00J 109.95(11) . . ?
C00L C00I O003 108.88(9) . . ?
C00L C00I C00J 112.85(10) . . ?
C00L C00I C00K 111.27(11) . . ?
H00l C00J C00I 109.5 . . ?
H00m C00J C00I 109.5 . . ?
H00m C00J H00l 109.5 . . ?
H00n C00J C00I 109.5 . . ?
H00n C00J H00l 109.5 . . ?
H00n C00J H00m 109.5 . . ?
H00o C00K C00I 109.5 . . ?
H00p C00K C00I 109.5 . . ?
H00p C00K H00o 109.5 . . ?
H00q C00K C00I 109.5 . . ?
H00q C00K H00o 109.5 . . ?
H00q C00K H00p 109.5 . . ?
H00r C00L C00I 109.5 . . ?
H00s C00L C00I 109.5 . . ?
H00s C00L H00r 109.5 . . ?
H00t C00L C00I 109.5 . . ?
H00t C00L H00r 109.5 . . ?
H00t C00L H00s 109.5 . . ?

loop_
_geom_bond_atom_site_label_1
_geom_bond_atom_site_label_2
_geom_bond_distance
_geom_bond_site_symmetry_2
_geom_bond_publ_flag
F001 C009 1.3681(13) . ?
O002 C008 1.4220(13) . ?
O002 H002 0.8400 . ?
O003 C007 1.3453(14) . ?
O003 C00I 1.4813(14) . ?
O004 C007 1.2267(15) . ?
N005 C007 1.3547(15) . ?
N005 C00F 1.4687(14) . ?
N005 C00G 1.4599(14) . ?
C006 C00A 1.5172(15) . ?
C006 C00C 1.3950(16) . ?
C006 C00E 1.3929(16) . ?
C008 C00A 1.5313(15) . ?
C008 C00B 1.5259(14) . ?
C008 H008 1.0000 . ?
C009 C00D 1.3707(17) . ?
C009 C00H 1.3764(18) . ?
C00A C00G 1.5284(15) . ?
C00A H00A 1.0000 . ?
C00B C00F 1.5253(16) . ?
C00B H00b 0.9900 . ?
C00B H00c 0.9900 . ?
C00C C00D 1.3881(16) . ?
C00C H00d 0.9500 . ?
C00D H00e 0.9500 . ?
C00E C00H 1.3856(17) . ?
C00E H00f 0.9500 . ?
C00F H00g 0.9900 . ?
C00F H00h 0.9900 . ?
C00G H00i 0.9900 . ?
C00G H00j 0.9900 . ?
C00H H00k 0.9500 . ?
C00I C00J 1.5205(17) . ?
C00I C00K 1.5202(17) . ?
C00I C00L 1.5170(18) . ?
C00J H00l 0.9800 . ?
C00J H00m 0.9800 . ?
C00J H00n 0.9800 . ?
C00K H00o 0.9800 . ?
C00K H00p 0.9800 . ?
C00K H00q 0.9800 . ?
C00L H00r 0.9800 . ?
C00L H00s 0.9800 . ?
C00L H00t 0.9800 . ?

loop_
_geom_torsion_atom_site_label_1
_geom_torsion_atom_site_label_2
_geom_torsion_atom_site_label_3
_geom_torsion_atom_site_label_4
_geom_torsion
_geom_torsion_site_symmetry_1
_geom_torsion_site_symmetry_2
_geom_torsion_site_symmetry_3
_geom_torsion_site_symmetry_4
_geom_torsion_publ_flag
F001 C009 C00D C00C -179.97(10) . . . . ?
F001 C009 C00H C00E 179.69(11) . . . . ?
O002 C008 C00A C006 61.38(9) . . . . ?
O002 C008 C00A C00G -176.20(9) . . . . ?
O002 C008 C00B C00F 179.79(8) . . . . ?
O003 C007 N005 C00F 2.99(12) . . . . ?
O003 C007 N005 C00G 164.23(9) . . . . ?
O004 C007 N005 C00F -177.31(11) . . . . ?
O004 C007 N005 C00G -16.06(14) . . . . ?
N005 C00F C00B C008 -56.02(11) . . . . ?
N005 C00G C00A C006 -179.56(9) . . . . ?
N005 C00G C00A C008 54.28(10) . . . . ?
C006 C00A C008 C00B -178.66(9) . . . . ?
C006 C00C C00D C009 0.27(13) . . . . ?
C006 C00E C00H C009 0.28(15) . . . . ?
